data_1508311
loop_
_publ_author_name
'Mamada, Masashi'
'Minamiki, Tsukuru'
'Katagiri, Hiroshi'
'Tokito, Shizuo'

_publ_section_title
;
 Synthesis, Physical Properties, and Field-Effect Mobility of Isomerically
 Pure syn-/anti-Anthradithiophene Derivatives.
;
_journal_issue 16
_journal_name_full 'Organic letters'
_journal_page_first 4062
_journal_page_last 4065
_journal_paper_doi 10.1021/ol301626u
_journal_volume 14
_journal_year 2012
_chemical_formula_moiety 'C20 H14 S2'
_chemical_formula_sum 'C20 H14 S2'
_chemical_formula_weight 318.46
_chemical_name_systematic
; 
 ? 
;
_space_group_IT_number 14
_symmetry_cell_setting monoclinic
_symmetry_space_group_name_Hall '-P 2ybc'
_symmetry_space_group_name_H-M 'P 1 21/c 1'
_atom_sites_solution_hydrogens geom
_atom_sites_solution_primary direct
_atom_sites_solution_secondary difmap
_audit_creation_method SHELXL-97
_cell_angle_alpha 90.00
_cell_angle_beta 99.317(7)
_cell_angle_gamma 90.00
_cell_formula_units_Z 2
_cell_length_a 14.175(7)
_cell_length_b 7.407(4)
_cell_length_c 7.026(3)
_cell_measurement_reflns_used 2399
_cell_measurement_temperature 93
_cell_measurement_theta_max 27.4855
_cell_measurement_theta_min 3.1120
_cell_volume 728.0(6)
_computing_cell_refinement 'CrystalClear (Rigaku Inc., 2008)'
_computing_data_collection 'CrystalClear (Rigaku Inc., 2008)'
_computing_data_reduction 'CrystalClear (Rigaku Inc., 2008)'
_computing_molecular_graphics 'PLATON (Spek, 2009)'
_computing_publication_material 'Yadokari-XG 2009 (Wakita, Kabuto et al., 2009)'
_computing_structure_refinement 'SHELXL-97 (Sheldrick, 2008)'
_computing_structure_solution 'SHELXS-97 (Sheldrick, 2008)'
_diffrn_ambient_temperature 93
_diffrn_detector_area_resol_mean 28.5714
_diffrn_measured_fraction_theta_full 0.998
_diffrn_measured_fraction_theta_max 0.998
_diffrn_measurement_device 'Rigaku Saturn'
_diffrn_measurement_method \w
_diffrn_radiation_detector CCD
_diffrn_radiation_monochromator 'Graphite Monochromator'
_diffrn_radiation_source 'Rotating Anode'
_diffrn_radiation_type 'Mo K\a'
_diffrn_radiation_wavelength 0.71075
_diffrn_reflns_av_R_equivalents 0.0216
_diffrn_reflns_av_sigmaI/netI 0.0140
_diffrn_reflns_limit_h_max 18
_diffrn_reflns_limit_h_min -18
_diffrn_reflns_limit_k_max 9
_diffrn_reflns_limit_k_min -9
_diffrn_reflns_limit_l_max 9
_diffrn_reflns_limit_l_min -9
_diffrn_reflns_number 10960
_diffrn_reflns_theta_full 27.51
_diffrn_reflns_theta_max 27.51
_diffrn_reflns_theta_min 3.11
_diffrn_standards_number 1808
_exptl_absorpt_coefficient_mu 0.358
_exptl_absorpt_correction_T_max 1.0000
_exptl_absorpt_correction_T_min 0.9127
_exptl_absorpt_correction_type multi-scan
_exptl_absorpt_process_details '(REQAB; Jacobson, 1998)'
_exptl_crystal_colour Brown
_exptl_crystal_density_diffrn 1.453
_exptl_crystal_density_method 'not measured'
_exptl_crystal_description Block
_exptl_crystal_F_000 332
_exptl_crystal_size_max 0.35
_exptl_crystal_size_mid 0.35
_exptl_crystal_size_min 0.35
_refine_diff_density_max 0.537
_refine_diff_density_min -0.194
_refine_diff_density_rms 0.078
_refine_ls_extinction_method none
_refine_ls_goodness_of_fit_ref 1.107
_refine_ls_hydrogen_treatment constr
_refine_ls_matrix_type full
_refine_ls_number_parameters 101
_refine_ls_number_reflns 1674
_refine_ls_number_restraints 0
_refine_ls_restrained_S_all 1.107
_refine_ls_R_factor_all 0.0373
_refine_ls_R_factor_gt 0.0345
_refine_ls_shift/su_max 0.000
_refine_ls_shift/su_mean 0.000
_refine_ls_structure_factor_coef Fsqd
_refine_ls_weighting_details 'calc w=1/[\s^2^(Fo^2^)+(0.0575P)^2^+0.2582P] where P=(Fo^2^+2Fc^2^)/3'
_refine_ls_weighting_scheme calc
_refine_ls_wR_factor_gt 0.0938
_refine_ls_wR_factor_ref 0.0959
_reflns_number_gt 1558
_reflns_number_total 1674
_reflns_threshold_expression >2sigma(I)
_cod_data_source_file ol301626u_si_003.cif
_cod_data_source_block anti-2
_cod_depositor_comments
;
The following automatic conversions were performed:

'_exptl_absorpt_correction_type' value 'Multi-scan' changed to
'multi-scan' according to
/home/saulius/struct/CIF-dictionaries/cif_core.dic dictionary named
'cif_core.dic' version 2.4.2 from 2011-04-26.

Automatic conversion script
Id: cif_fix_values 1891 2012-01-12 08:04:46Z andrius 
;
_cod_original_sg_symbol_H-M 'P 21/c'
_cod_database_code 1508311

loop_
_symmetry_equiv_pos_as_xyz
'x, y, z'
'-x, y+1/2, -z+1/2'
'-x, -y, -z'
'x, -y-1/2, z-1/2'

loop_
_atom_site_label
_atom_site_type_symbol
_atom_site_fract_x
_atom_site_fract_y
_atom_site_fract_z
_atom_site_U_iso_or_equiv
_atom_site_adp_type
_atom_site_occupancy
_atom_site_symmetry_multiplicity
_atom_site_calc_flag
_atom_site_refinement_flags
S1 S 0.35593(2) 0.43821(5) 0.42367(5) 0.01886(14) Uani 1 1 d .
C1 C 0.33252(10) 0.53693(18) 0.6395(2) 0.0187(3) Uani 1 1 d .
C2 C 0.23997(10) 0.58698(17) 0.6297(2) 0.0168(3) Uani 1 1 d .
H2 H 0.2155 0.6409 0.7344 0.020 Uiso 1 1 calc R
C3 C 0.18164(10) 0.55044(16) 0.44405(19) 0.0149(3) Uani 1 1 d .
C4 C 0.23677(9) 0.46664(17) 0.31263(19) 0.0150(3) Uani 1 1 d .
C5 C 0.19756(9) 0.42238(17) 0.12729(19) 0.0151(3) Uani 1 1 d .
H5 H 0.2355 0.3674 0.0437 0.018 Uiso 1 1 calc R
C6 C 0.09864(9) 0.46018(16) 0.06136(19) 0.0136(3) Uani 1 1 d .
C7 C 0.05475(9) 0.41905(17) -0.12663(19) 0.0142(3) Uani 1 1 d .
H7 H 0.0916 0.3642 -0.2124 0.017 Uiso 1 1 calc R
C8 C 0.04227(9) 0.54351(16) 0.19228(18) 0.0135(3) Uani 1 1 d .
C9 C 0.08653(9) 0.58750(17) 0.38299(18) 0.0146(3) Uani 1 1 d .
H9 H 0.0500 0.6430 0.4690 0.018 Uiso 1 1 calc R
C10 C 0.41174(11) 0.5570(2) 0.8075(2) 0.0229(3) Uani 1 1 d .
H10 H 0.3857 0.6032 0.9190 0.034 Uiso 1 1 calc R
H10A H 0.4596 0.6416 0.7739 0.034 Uiso 1 1 calc R
H10B H 0.4417 0.4392 0.8393 0.034 Uiso 1 1 calc R

loop_
_atom_site_aniso_label
_atom_site_aniso_U_11
_atom_site_aniso_U_22
_atom_site_aniso_U_33
_atom_site_aniso_U_23
_atom_site_aniso_U_13
_atom_site_aniso_U_12
S1 0.0164(2) 0.0201(2) 0.0204(2) -0.00212(12) 0.00383(13) 0.00113(12)
C1 0.0219(7) 0.0161(6) 0.0184(6) -0.0011(5) 0.0040(5) -0.0027(5)
C2 0.0197(7) 0.0133(6) 0.0176(6) -0.0006(5) 0.0039(5) -0.0015(5)
C3 0.0191(6) 0.0112(6) 0.0154(6) 0.0004(4) 0.0060(5) -0.0013(5)
C4 0.0149(6) 0.0128(6) 0.0180(6) 0.0013(5) 0.0049(5) 0.0003(5)
C5 0.0170(6) 0.0128(6) 0.0169(6) 0.0000(4) 0.0068(5) 0.0008(5)
C6 0.0170(6) 0.0104(6) 0.0148(6) 0.0011(4) 0.0064(5) 0.0001(5)
C7 0.0176(6) 0.0115(6) 0.0149(6) -0.0001(4) 0.0072(5) 0.0010(5)
C8 0.0176(6) 0.0099(6) 0.0146(6) 0.0010(4) 0.0069(5) 0.0000(4)
C9 0.0190(6) 0.0116(6) 0.0148(6) -0.0003(4) 0.0074(5) 0.0001(5)
C10 0.0202(7) 0.0241(8) 0.0230(7) -0.0025(5) -0.0003(5) -0.0016(5)

loop_
_atom_type_symbol
_atom_type_description
_atom_type_scat_dispersion_real
_atom_type_scat_dispersion_imag
_atom_type_scat_source
C C 0.0033 0.0016 'International Tables Vol C Tables 4.2.6.8 and 6.1.1.4'
H H 0.0000 0.0000 'International Tables Vol C Tables 4.2.6.8 and 6.1.1.4'
S S 0.1246 0.1234 'International Tables Vol C Tables 4.2.6.8 and 6.1.1.4'

loop_
_geom_angle_atom_site_label_1
_geom_angle_atom_site_label_2
_geom_angle_atom_site_label_3
_geom_angle
_geom_angle_site_symmetry_1
_geom_angle_site_symmetry_3
C4 S1 C1 91.77(7) . .
C2 C1 C10 127.51(13) . .
C2 C1 S1 112.69(11) . .
C10 C1 S1 119.80(11) . .
C1 C2 C3 113.61(12) . .
C1 C2 H2 123.2 . .
C3 C2 H2 123.2 . .
C9 C3 C4 119.45(12) . .
C9 C3 C2 129.05(12) . .
C4 C3 C2 111.49(12) . .
C5 C4 C3 122.18(12) . .
C5 C4 S1 127.37(10) . .
C3 C4 S1 110.44(10) . .
C4 C5 C6 119.09(12) . .
C4 C5 H5 120.5 . .
C6 C5 H5 120.5 . .
C7 C6 C5 121.70(12) . .
C7 C6 C8 119.00(12) . .
C5 C6 C8 119.30(12) . .
C6 C7 C8 121.91(11) . 3_565
C6 C7 H7 119.0 . .
C8 C7 H7 119.0 3_565 .
C7 C8 C9 121.53(11) 3_565 .
C7 C8 C6 119.08(12) 3_565 .
C9 C8 C6 119.39(12) . .
C3 C9 C8 120.59(12) . .
C3 C9 H9 119.7 . .
C8 C9 H9 119.7 . .
C1 C10 H10 109.5 . .
C1 C10 H10A 109.5 . .
H10 C10 H10A 109.5 . .
C1 C10 H10B 109.5 . .
H10 C10 H10B 109.5 . .
H10A C10 H10B 109.5 . .

loop_
_geom_bond_atom_site_label_1
_geom_bond_atom_site_label_2
_geom_bond_distance
_geom_bond_site_symmetry_2
S1 C4 1.7548(16) .
S1 C1 1.7626(15) .
C1 C2 1.354(2) .
C1 C10 1.499(2) .
C2 C3 1.4523(19) .
C2 H2 0.9500 .
C3 C9 1.3747(19) .
C3 C4 1.4430(18) .
C4 C5 1.3703(19) .
C5 C6 1.431(2) .
C5 H5 0.9500 .
C6 C7 1.3994(19) .
C6 C8 1.4504(18) .
C7 C8 1.4056(19) 3_565
C7 H7 0.9500 .
C8 C7 1.4056(19) 3_565
C8 C9 1.4223(18) .
C9 H9 0.9500 .
C10 H10 0.9800 .
C10 H10A 0.9800 .
C10 H10B 0.9800 .

loop_
_geom_torsion_atom_site_label_1
_geom_torsion_atom_site_label_2
_geom_torsion_atom_site_label_3
_geom_torsion_atom_site_label_4
_geom_torsion
_geom_torsion_site_symmetry_1
_geom_torsion_site_symmetry_4
C4 S1 C1 C2 0.62(11) . .
C4 S1 C1 C10 -179.41(11) . .
C10 C1 C2 C3 179.25(13) . .
S1 C1 C2 C3 -0.78(15) . .
C1 C2 C3 C9 -178.21(13) . .
C1 C2 C3 C4 0.56(16) . .
C9 C3 C4 C5 0.10(19) . .
C2 C3 C4 C5 -178.80(12) . .
C9 C3 C4 S1 178.82(10) . .
C2 C3 C4 S1 -0.08(14) . .
C1 S1 C4 C5 178.35(13) . .
C1 S1 C4 C3 -0.28(10) . .
C3 C4 C5 C6 0.0(2) . .
S1 C4 C5 C6 -178.53(9) . .
C4 C5 C6 C7 179.62(11) . .
C4 C5 C6 C8 -0.28(19) . .
C5 C6 C7 C8 -179.77(11) . 3_565
C8 C6 C7 C8 0.1(2) . 3_565
C7 C6 C8 C7 -0.1(2) . 3_565
C5 C6 C8 C7 179.77(11) . 3_565
C7 C6 C8 C9 -179.35(11) . .
C5 C6 C8 C9 0.55(19) . .
C4 C3 C9 C8 0.19(19) . .
C2 C3 C9 C8 178.87(12) . .
C7 C8 C9 C3 -179.71(11) 3_565 .
C6 C8 C9 C3 -0.51(19) . .
